data_7134292
loop_
_publ_author_name
'Kern, Ralf H.'
'Schmiedel, Paul L.'
'Schubert, Hartmut'
'Wesemann, Lars'

_publ_section_title
;
 Heterocycles in reactions with boradigermaallyl.
;
_journal_issue 25
_journal_name_full 'Chemical communications (Cambridge, England)'
_journal_page_first 4844
_journal_page_last 4847
_journal_paper_doi 10.1039/d5cc00639b
_journal_volume 61
_journal_year 2025
_chemical_formula_sum 'C211 H260 B2 Cl2 Ge4 N8 O2'
_chemical_formula_weight 3323.24
_space_group_crystal_system monoclinic
_space_group_IT_number 13
_space_group_name_Hall '-P 2yc'
_space_group_name_H-M_alt 'P 1 2/c 1'
_atom_sites_solution_hydrogens mixed
_audit_creation_method SHELXL-2019/3
_audit_update_record
;
2025-01-30 deposited with the CCDC.	2025-02-26 downloaded from the CCDC.
;
_cell_angle_alpha 90
_cell_angle_beta 93.3240(10)
_cell_angle_gamma 90
_cell_formula_units_Z 2
_cell_length_a 22.2383(5)
_cell_length_b 13.1321(3)
_cell_length_c 31.4611(7)
_cell_measurement_reflns_used 9429
_cell_measurement_temperature 120(2)
_cell_measurement_theta_max 26.64
_cell_measurement_theta_min 2.68
_cell_volume 9172.3(4)
_computing_cell_refinement 'Bruker SAINT'
_computing_data_collection 'Bruker APEX2'
_computing_data_reduction 'Bruker SAINT'
_computing_publication_material Platon,Wingx,Shelxle,DSR
_computing_structure_refinement 'SHELXL-2019/2 (Sheldrick, 2019)'
_computing_structure_solution 'SHELXT 2014/4 (Sheldrick, 2014)'
_diffrn_ambient_temperature 120(2)
_diffrn_measured_fraction_theta_full 0.998
_diffrn_measured_fraction_theta_max 0.998
_diffrn_measurement_device_type 'Bruker APEX-II CCD'
_diffrn_measurement_method '\f and \w scans'
_diffrn_radiation_type MoK\a
_diffrn_radiation_wavelength 0.71073
_diffrn_reflns_av_R_equivalents 0.0940
_diffrn_reflns_av_unetI/netI 0.0427
_diffrn_reflns_Laue_measured_fraction_full 0.998
_diffrn_reflns_Laue_measured_fraction_max 0.998
_diffrn_reflns_limit_h_max 27
_diffrn_reflns_limit_h_min -27
_diffrn_reflns_limit_k_max 16
_diffrn_reflns_limit_k_min -16
_diffrn_reflns_limit_l_max 39
_diffrn_reflns_limit_l_min -39
_diffrn_reflns_number 221629
_diffrn_reflns_point_group_measured_fraction_full 0.998
_diffrn_reflns_point_group_measured_fraction_max 0.998
_diffrn_reflns_theta_full 25.242
_diffrn_reflns_theta_max 26.372
_diffrn_reflns_theta_min 1.802
_exptl_absorpt_coefficient_mu 0.735
_exptl_absorpt_correction_T_max 0.7458
_exptl_absorpt_correction_T_min 0.6992
_exptl_absorpt_correction_type multi-scan
_exptl_absorpt_process_details 'SADABS V2012/1 (Bruker AXS Inc.)'
_exptl_crystal_colour colorless
_exptl_crystal_density_diffrn 1.203
_exptl_crystal_description prism
_exptl_crystal_F_000 3540
_exptl_crystal_size_max 0.32
_exptl_crystal_size_mid 0.29
_exptl_crystal_size_min 0.27
_refine_diff_density_max 0.785
_refine_diff_density_min -0.604
_refine_diff_density_rms 0.062
_refine_ls_extinction_method none
_refine_ls_goodness_of_fit_ref 1.025
_refine_ls_hydrogen_treatment mixed
_refine_ls_matrix_type full
_refine_ls_number_parameters 1153
_refine_ls_number_reflns 18739
_refine_ls_number_restraints 726
_refine_ls_restrained_S_all 1.011
_refine_ls_R_factor_all 0.0586
_refine_ls_R_factor_gt 0.0388
_refine_ls_shift/su_max 0.003
_refine_ls_shift/su_mean 0.000
_refine_ls_structure_factor_coef Fsqd
_refine_ls_weighting_details 'w=1/[\s^2^(Fo^2^)+(0.0348P)^2^+9.5877P] where P=(Fo^2^+2Fc^2^)/3'
_refine_ls_weighting_scheme calc
_refine_ls_wR_factor_gt 0.0849
_refine_ls_wR_factor_ref 0.0940
_reflns_Friedel_coverage 0.000
_reflns_number_gt 14708
_reflns_number_total 18739
_reflns_threshold_expression 'I > 2\s(I)'
_cod_data_source_file d5cc00639b3.cif
_cod_data_source_block RK344_0m_a
_cod_depositor_comments 'Adding full bibliography for 7134290--7134293.cif.'
_cod_original_sg_symbol_H-M 'P 2/c'
_cod_database_code 7134292
_shelx_shelxl_version_number 2019/3
_shelx_space_group_comment
;
The symmetry employed for this shelxl refinement is uniquely defined
by the following loop, which should always be used as a source of
symmetry information in preference to the above space-group names.
They are only intended as comments.
;

loop_
_space_group_symop_operation_xyz
'x, y, z'
'-x, y, -z+1/2'
'-x, -y, -z'
'x, -y, z-1/2'

loop_
_atom_site_label
_atom_site_type_symbol
_atom_site_fract_x
_atom_site_fract_y
_atom_site_fract_z
_atom_site_U_iso_or_equiv
_atom_site_adp_type
_atom_site_occupancy
_atom_site_site_symmetry_order
_atom_site_calc_flag
_atom_site_refinement_flags_posn
_atom_site_refinement_flags_adp
_atom_site_refinement_flags_occupancy
_atom_site_disorder_assembly
_atom_site_disorder_group
Ge1 Ge 0.27118(2) 0.69812(2) 0.43651(2) 0.01278(6) Uani 1 1 d . . . . .
Cl1 Cl 0.33665(3) 0.59497(5) 0.40607(2) 0.02516(13) Uani 1 1 d . . . . .
N2 N 0.26874(8) 0.64558(13) 0.56500(5) 0.0139(4) Uani 1 1 d . . . . .
N3 N 0.20028(8) 0.74096(13) 0.51748(5) 0.0129(4) Uani 1 1 d . . . . .
N4 N 0.19523(8) 0.78308(13) 0.47767(5) 0.0145(4) Uani 1 1 d . . . . .
O1 O 0.30316(6) 0.86552(11) 0.51982(4) 0.0147(3) Uani 1 1 d . . . . .
N1 N 0.26482(8) 0.61677(13) 0.48415(5) 0.0146(4) Uani 1 1 d . . . . .
B1 B 0.24546(11) 0.66218(18) 0.52211(8) 0.0135(5) Uani 1 1 d . . . . .
Ge2 Ge 0.24659(2) 0.75643(2) 0.59805(2) 0.01183(6) Uani 1 1 d . . . . .
C7 C 0.35753(10) 0.56227(16) 0.67939(7) 0.0156(4) Uani 1 1 d . . . . .
C8 C 0.38819(10) 0.47337(17) 0.66982(7) 0.0171(5) Uani 1 1 d . . . . .
H8 H 0.429217 0.469073 0.677192 0.021 Uiso 1 1 calc R U . . .
C9 C 0.36996(10) 0.98206(16) 0.55941(7) 0.0162(5) Uani 1 1 d . . . . .
C10 C 0.19557(10) 0.80976(17) 0.72361(7) 0.0190(5) Uani 1 1 d . . . . .
H10 H 0.173985 0.860324 0.736739 0.023 Uiso 1 1 calc R U . . .
C11 C 0.39337(10) 0.64917(17) 0.70069(7) 0.0178(5) Uani 1 1 d . . . . .
H11 H 0.366281 0.707750 0.702242 0.021 Uiso 1 1 calc R U . . .
C12 C 0.37417(10) 0.96582(17) 0.48255(7) 0.0169(5) Uani 1 1 d . . . . .
C13 C 0.11096(11) 0.73518(18) 0.32665(7) 0.0223(5) Uani 1 1 d . . . . .
H13 H 0.077819 0.747490 0.307955 0.027 Uiso 1 1 calc R U . . .
C14 C 0.31239(10) 0.85372(16) 0.59620(7) 0.0146(4) Uani 1 1 d . . . . .
C15 C 0.35954(10) 0.39067(17) 0.64960(7) 0.0184(5) Uani 1 1 d . . . . .
C16 C 0.44603(11) 0.68131(18) 0.67449(8) 0.0231(5) Uani 1 1 d . . . . .
H16A H 0.431321 0.696975 0.645944 0.035 Uiso 1 1 calc R U . . .
H16B H 0.474677 0.626716 0.673928 0.035 Uiso 1 1 calc R U . . .
H16C H 0.465119 0.740412 0.687146 0.035 Uiso 1 1 calc R U . . .
C17 C 0.32926(9) 0.90066(16) 0.55865(7) 0.0145(4) Uani 1 1 d . . . . .
C18 C 0.32734(10) 0.60374(17) 0.57237(7) 0.0165(5) Uani 1 1 d . . . . .
H18 H 0.351928 0.632910 0.593983 0.020 Uiso 1 1 calc R U . . .
C19 C 0.34282(10) 0.88312(16) 0.63429(7) 0.0170(5) Uani 1 1 d . . . . .
H19 H 0.332572 0.852985 0.659625 0.020 Uiso 1 1 calc R U . . .
C20 C 0.16287(10) 0.79096(18) 0.32453(7) 0.0207(5) Uani 1 1 d . . . . .
H20 H 0.165216 0.839169 0.303037 0.025 Uiso 1 1 calc R U . . .
C21 C 0.06002(10) 1.00811(17) 0.62243(7) 0.0182(5) Uani 1 1 d . . . . .
C22 C 0.37440(10) 1.04297(17) 0.51893(7) 0.0188(5) Uani 1 1 d . . . . .
C23 C 0.10994(10) 0.55094(18) 0.44792(7) 0.0198(5) Uani 1 1 d . . . . .
C24 C 0.14991(10) 0.55182(17) 0.41470(7) 0.0170(5) Uani 1 1 d . . . . .
C25 C 0.23116(9) 0.73454(16) 0.65870(6) 0.0136(4) Uani 1 1 d . . . . .
C26 C 0.22101(11) 1.00151(18) 0.36893(7) 0.0216(5) Uani 1 1 d . . . . .
H26 H 0.194147 0.951039 0.380757 0.026 Uiso 1 1 calc R U . . .
C27 C 0.35023(11) 0.52657(17) 0.55114(7) 0.0201(5) Uani 1 1 d . . . . .
H27 H 0.388964 0.505623 0.559810 0.024 Uiso 1 1 calc R U . . .
C28 C 0.41004(10) 0.97811(18) 0.44809(7) 0.0211(5) Uani 1 1 d . . . . .
H28 H 0.436777 1.032491 0.447567 0.025 Uiso 1 1 calc R U . . .
C29 C 0.16680(11) 0.37187(18) 0.42510(8) 0.0246(5) Uani 1 1 d . . . . .
H29 H 0.184471 0.311261 0.416976 0.030 Uiso 1 1 calc R U . . .
C30 C 0.15973(11) 0.93784(18) 0.50835(7) 0.0217(5) Uani 1 1 d . . . . .
H30 H 0.146917 1.004497 0.503580 0.026 Uiso 1 1 calc R U . . .
C31 C 0.38798(10) 0.95617(17) 0.63531(7) 0.0206(5) Uani 1 1 d . . . . .
H31 H 0.409890 0.970932 0.660635 0.025 Uiso 1 1 calc R U . . .
C32 C 0.17389(10) 0.87416(17) 0.47275(7) 0.0176(5) Uani 1 1 d . . . . .
H32 H 0.167402 0.899717 0.445295 0.021 Uiso 1 1 calc R U . . .
C33 C 0.22727(11) 0.73838(17) 0.74838(7) 0.0200(5) Uani 1 1 d . . . . .
H33 H 0.228361 0.742153 0.777932 0.024 Uiso 1 1 calc R U . . .
C34 C 0.20860(10) 0.70832(16) 0.38800(6) 0.0135(4) Uani 1 1 d . . . . .
C35 C 0.19552(10) 0.80697(16) 0.67921(7) 0.0155(4) Uani 1 1 d . . . . .
C36 C 0.15110(10) 0.87758(16) 0.65653(7) 0.0158(4) Uani 1 1 d . . . . .
C37 C 0.26067(10) 0.65823(16) 0.68415(7) 0.0147(4) Uani 1 1 d . . . . .
C38 C 0.17649(10) 0.46019(17) 0.40178(7) 0.0200(5) Uani 1 1 d . . . . .
C39 C 0.16219(10) 0.98270(17) 0.65318(7) 0.0168(5) Uani 1 1 d . . . . .
C40 C 0.29828(10) 0.39976(17) 0.63896(7) 0.0183(5) Uani 1 1 d . . . . .
H40 H 0.278471 0.345307 0.625432 0.022 Uiso 1 1 calc R U . . .
C41 C 0.10937(10) 0.66043(18) 0.35727(7) 0.0195(5) Uani 1 1 d . . . . .
H41 H 0.075545 0.618887 0.357693 0.023 Uiso 1 1 calc R U . . .
C42 C 0.33471(9) 0.88271(16) 0.48306(7) 0.0144(4) Uani 1 1 d . . . . .
C43 C 0.39996(10) 1.00668(17) 0.59821(7) 0.0204(5) Uani 1 1 d . . . . .
H43 H 0.428675 1.058241 0.599132 0.024 Uiso 1 1 calc R U . . .
C44 C 0.36454(10) 0.83181(18) 0.41487(7) 0.0186(5) Uani 1 1 d . . . . .
H44 H 0.361854 0.787569 0.391755 0.022 Uiso 1 1 calc R U . . .
C45 C 0.11608(10) 1.04576(17) 0.63617(7) 0.0189(5) Uani 1 1 d . . . . .
H45 H 0.123286 1.115274 0.634010 0.023 Uiso 1 1 calc R U . . .
C46 C 0.40603(10) 0.90977(18) 0.41471(7) 0.0218(5) Uani 1 1 d . . . . .
H46 H 0.431158 0.916296 0.392247 0.026 Uiso 1 1 calc R U . . .
C47 C 0.39415(11) 0.29441(18) 0.64028(7) 0.0226(5) Uani 1 1 d . . . . .
H47 H 0.367525 0.250722 0.622309 0.027 Uiso 1 1 calc R U . . .
C48 C 0.16494(10) 0.90159(17) 0.54779(7) 0.0193(5) Uani 1 1 d . . . . .
H48 H 0.159489 0.945095 0.570574 0.023 Uiso 1 1 calc R U . . .
C49 C 0.19758(10) 0.48991(17) 0.63669(7) 0.0192(5) Uani 1 1 d . . . . .
H49 H 0.186706 0.561461 0.631820 0.023 Uiso 1 1 calc R U . . .
C50 C 0.25725(10) 0.66149(17) 0.72837(7) 0.0181(5) Uani 1 1 d . . . . .
H50 H 0.275729 0.610273 0.744831 0.022 Uiso 1 1 calc R U . . .
C51 C 0.29531(10) 0.56904(16) 0.66833(6) 0.0148(4) Uani 1 1 d . . . . .
C52 C 0.26604(10) 0.83764(17) 0.34013(7) 0.0173(5) Uani 1 1 d . . . . .
C53 C 0.17940(10) 0.79222(16) 0.55616(7) 0.0144(4) Uani 1 1 d . . . . .
H2 H 0.1424(11) 0.7570(19) 0.5648(8) 0.022 Uiso 1 1 d . U . . .
C54 C 0.09328(10) 0.83831(17) 0.64444(7) 0.0164(5) Uani 1 1 d . . . . .
C55 C 0.22177(11) 1.03003(18) 0.66903(8) 0.0221(5) Uani 1 1 d . . . . .
H55 H 0.250360 0.974415 0.675131 0.027 Uiso 1 1 calc R U . . .
C56 C 0.01212(11) 1.07937(18) 0.60277(8) 0.0241(5) Uani 1 1 d . . . . .
H56 H 0.022852 1.148834 0.611699 0.029 Uiso 1 1 calc R U . . .
C57 C 0.08960(11) 0.19423(18) 0.45915(8) 0.0275(6) Uani 1 1 d . . . . .
H57A H 0.051102 0.219828 0.448690 0.041 Uiso 1 1 calc R U . . .
H57B H 0.083937 0.134824 0.476249 0.041 Uiso 1 1 calc R U . . .
H57C H 0.113096 0.176722 0.435567 0.041 Uiso 1 1 calc R U . . .
C58 C 0.04969(10) 0.90416(17) 0.62678(7) 0.0191(5) Uani 1 1 d . . . . .
H58 H 0.012357 0.877859 0.617563 0.023 Uiso 1 1 calc R U . . .
C59 C 0.06240(12) 0.6560(2) 0.50509(8) 0.0295(6) Uani 1 1 d . . . . .
H59A H 0.049900 0.724600 0.510279 0.044 Uiso 1 1 calc R U . . .
H59B H 0.099941 0.642819 0.520738 0.044 Uiso 1 1 calc R U . . .
H59C H 0.032356 0.609484 0.514121 0.044 Uiso 1 1 calc R U . . .
C60 C 0.32031(11) 0.47182(17) 0.51561(7) 0.0217(5) Uani 1 1 d . . . . .
H60 H 0.327445 0.402194 0.513911 0.026 Uiso 1 1 calc R U . . .
C61 C 0.13138(11) 0.37199(19) 0.46020(8) 0.0255(5) Uani 1 1 d . . . . .
C62 C 0.07036(11) 0.64160(19) 0.45749(8) 0.0243(5) Uani 1 1 d . . . . .
H62 H 0.089228 0.703137 0.446723 0.029 Uiso 1 1 calc R U . . .
C63 C 0.26771(10) 0.94423(17) 0.34488(7) 0.0197(5) Uani 1 1 d . . . . .
C64 C 0.32627(10) 0.81577(16) 0.44798(7) 0.0154(4) Uani 1 1 d . . . . .
C65 C 0.15658(10) 0.64479(16) 0.38763(7) 0.0155(4) Uani 1 1 d . . . . .
C66 C 0.42978(12) 1.11274(19) 0.52018(8) 0.0275(6) Uani 1 1 d . . . . .
H66A H 0.465699 1.072157 0.522942 0.041 Uiso 1 1 calc R U . . .
H66B H 0.428643 1.158113 0.544048 0.041 Uiso 1 1 calc R U . . .
H66C H 0.429662 1.151630 0.494339 0.041 Uiso 1 1 calc R U . . .
C67 C 0.31287(11) 0.99930(19) 0.32593(8) 0.0265(6) Uani 1 1 d . . . . .
H67 H 0.314774 1.069440 0.329879 0.032 Uiso 1 1 calc R U . . .
C68 C 0.31771(11) 1.11001(18) 0.51331(8) 0.0242(5) Uani 1 1 d . . . . .
H68A H 0.318756 1.147752 0.487227 0.036 Uiso 1 1 calc R U . . .
H68B H 0.316544 1.156451 0.536808 0.036 Uiso 1 1 calc R U . . .
H68C H 0.282488 1.067627 0.512374 0.036 Uiso 1 1 calc R U . . .
C69 C 0.28372(11) 0.51287(16) 0.48542(7) 0.0185(5) Uani 1 1 d . . . . .
H69 H 0.269288 0.470625 0.463401 0.022 Uiso 1 1 calc R U . . .
C70 C 0.41548(11) 0.62175(19) 0.74638(7) 0.0259(5) Uani 1 1 d . . . . .
H70A H 0.440378 0.562074 0.745991 0.039 Uiso 1 1 calc R U . . .
H70B H 0.381479 0.608610 0.763024 0.039 Uiso 1 1 calc R U . . .
H70C H 0.438412 0.677404 0.758701 0.039 Uiso 1 1 calc R U . . .
C71 C 0.18250(12) 1.07097(19) 0.33906(8) 0.0284(5) Uani 1 1 d . . . . .
H71A H 0.208087 1.118395 0.325511 0.043 Uiso 1 1 calc R U . . .
H71B H 0.154216 1.107593 0.355201 0.043 Uiso 1 1 calc R U . . .
H71C H 0.161094 1.030379 0.317793 0.043 Uiso 1 1 calc R U . . .
C72 C 0.07628(11) 0.72860(17) 0.65440(7) 0.0211(4) Uani 1 1 d . . . . .
H72 H 0.113661 0.689170 0.657838 0.025 Uiso 1 1 calc R U . . .
C73 C 0.26518(10) 0.48637(16) 0.64758(7) 0.0157(4) Uani 1 1 d . . . . .
C74 C 0.20916(11) 0.45417(18) 0.36039(8) 0.0249(5) Uani 1 1 d . . . . .
H74 H 0.226129 0.521544 0.355072 0.030 Uiso 1 1 calc R U . . .
C75 C 0.45044(13) 0.3157(2) 0.61597(10) 0.0362(7) Uani 1 1 d . . . . .
H75A H 0.469982 0.252558 0.609969 0.054 Uiso 1 1 calc R U . . .
H75B H 0.477554 0.358076 0.632961 0.054 Uiso 1 1 calc R U . . .
H75C H 0.439100 0.349821 0.589735 0.054 Uiso 1 1 calc R U . . .
C76 C 0.10305(11) 0.46121(19) 0.47056(7) 0.0236(5) Uani 1 1 d . . . . .
H76 H 0.078475 0.461373 0.493491 0.028 Uiso 1 1 calc R U . . .
C77 C 0.21473(13) 1.0885(2) 0.71071(9) 0.0346(6) Uani 1 1 d . . . . .
H77A H 0.253277 1.113861 0.721180 0.052 Uiso 1 1 calc R U . . .
H77B H 0.198985 1.043652 0.731456 0.052 Uiso 1 1 calc R U . . .
H77C H 0.187528 1.144480 0.705564 0.052 Uiso 1 1 calc R U . . .
C78 C 0.30806(11) 0.78963(18) 0.31476(7) 0.0207(5) Uani 1 1 d . . . . .
C79 C 0.25004(13) 1.06257(19) 0.40613(8) 0.0314(6) Uani 1 1 d . . . . .
H79A H 0.275195 1.114864 0.395357 0.047 Uiso 1 1 calc R U . . .
H79B H 0.273989 1.017986 0.424411 0.047 Uiso 1 1 calc R U . . .
H79C H 0.219135 1.093158 0.421971 0.047 Uiso 1 1 calc R U . . .
C80 C 0.26063(12) 0.3776(2) 0.36179(9) 0.0327(6) Uani 1 1 d . . . . .
H80A H 0.244555 0.309744 0.362272 0.049 Uiso 1 1 calc R U . . .
H80B H 0.286337 0.388738 0.386928 0.049 Uiso 1 1 calc R U . . .
H80C H 0.283458 0.385864 0.337037 0.049 Uiso 1 1 calc R U . . .
C81 C 0.21242(10) 0.77798(16) 0.35353(7) 0.0157(4) Uani 1 1 d . . . . .
C82 C 0.17798(11) 0.4314(2) 0.59623(8) 0.0289(6) Uani 1 1 d . . . . .
H82A H 0.136758 0.447325 0.588142 0.043 Uiso 1 1 calc R U . . .
H82B H 0.181830 0.359617 0.601438 0.043 Uiso 1 1 calc R U . . .
H82C H 0.203031 0.450575 0.573712 0.043 Uiso 1 1 calc R U . . .
C83 C 0.35494(11) 0.9527(2) 0.30142(8) 0.0286(6) Uani 1 1 d . . . . .
C84 C 0.12250(12) 0.27596(19) 0.48616(9) 0.0303(6) Uani 1 1 d . . . . .
H84 H 0.096486 0.294029 0.509101 0.036 Uiso 1 1 calc R U . . .
C85 C 0.24835(12) 1.09884(19) 0.63569(9) 0.0316(6) Uani 1 1 d . . . . .
H85A H 0.253269 1.060620 0.610118 0.047 Uiso 1 1 calc R U . . .
H85B H 0.286804 1.124011 0.646461 0.047 Uiso 1 1 calc R U . . .
H85C H 0.221672 1.155098 0.629574 0.047 Uiso 1 1 calc R U . . .
C86 C -0.05062(12) 1.0577(2) 0.61702(9) 0.0341(6) Uani 1 1 d . . . . .
H86A H -0.077479 1.111006 0.607151 0.051 Uiso 1 1 calc R U . . .
H86B H -0.049532 1.054626 0.647542 0.051 Uiso 1 1 calc R U . . .
H86C H -0.064552 0.993774 0.605388 0.051 Uiso 1 1 calc R U . . .
C87 C 0.41068(14) 0.2361(2) 0.68148(9) 0.0360(7) Uani 1 1 d . . . . .
H87A H 0.430898 0.174009 0.674848 0.054 Uiso 1 1 calc R U . . .
H87B H 0.374701 0.220549 0.695631 0.054 Uiso 1 1 calc R U . . .
H87C H 0.436804 0.277237 0.699767 0.054 Uiso 1 1 calc R U . . .
C88 C 0.00773(11) 0.6304(2) 0.43469(8) 0.0302(6) Uani 1 1 d . . . . .
H88A H 0.011403 0.632242 0.404450 0.045 Uiso 1 1 calc R U . . .
H88B H -0.017654 0.685204 0.442931 0.045 Uiso 1 1 calc R U . . .
H88C H -0.009687 0.566605 0.442455 0.045 Uiso 1 1 calc R U . . .
C89 C 0.35185(11) 0.8484(2) 0.29668(8) 0.0256(5) Uani 1 1 d . . . . .
H89 H 0.380191 0.816102 0.280754 0.031 Uiso 1 1 calc R U . . .
C90 C 0.16343(13) 0.4297(2) 0.32351(8) 0.0365(7) Uani 1 1 d . . . . .
H90A H 0.182938 0.432706 0.297105 0.055 Uiso 1 1 calc R U . . .
H90B H 0.131249 0.478509 0.323039 0.055 Uiso 1 1 calc R U . . .
H90C H 0.147442 0.362628 0.327271 0.055 Uiso 1 1 calc R U . . .
C91 C 0.03592(13) 0.67676(19) 0.62003(8) 0.0310(6) Uani 1 1 d . . . . .
H91A H 0.053356 0.683958 0.592981 0.047 Uiso 1 1 calc R U . . .
H91B H -0.003191 0.707916 0.618782 0.047 Uiso 1 1 calc R U . . .
H91C H 0.032203 0.605782 0.626687 0.047 Uiso 1 1 calc R U . . .
C92 C 0.16272(12) 0.4527(2) 0.67426(9) 0.0336(6) Uani 1 1 d . . . . .
H92A H 0.120256 0.457993 0.667190 0.050 Uiso 1 1 calc R U . . .
H92B H 0.173113 0.493741 0.698836 0.050 Uiso 1 1 calc R U . . .
H92C H 0.172920 0.382923 0.680300 0.050 Uiso 1 1 calc R U . . .
C94 C 0.36669(13) 0.6258(2) 0.30221(9) 0.0402(6) Uani 1 1 d . . . . .
H94A H 0.362141 0.553154 0.303092 0.060 Uiso 1 1 calc R U . . .
H94B H 0.392513 0.647619 0.325990 0.060 Uiso 1 1 calc R U . . .
H94C H 0.384157 0.644946 0.276182 0.060 Uiso 1 1 calc R U . . .
C95 C 0.18116(13) 0.2387(2) 0.50677(9) 0.0369(7) Uani 1 1 d . . . . .
H95A H 0.206260 0.213572 0.485284 0.055 Uiso 1 1 calc R U . . .
H95B H 0.173439 0.185018 0.526418 0.055 Uiso 1 1 calc R U . . .
H95C H 0.201217 0.293891 0.521769 0.055 Uiso 1 1 calc R U . . .
C96 C 0.30497(12) 0.67632(19) 0.30440(8) 0.0268(6) Uani 1 1 d . . . . .
H96 H 0.284259 0.642785 0.327231 0.032 Uiso 1 1 calc R U . . .
C97 C 0.04601(15) 0.7256(2) 0.69689(9) 0.0434(8) Uani 1 1 d . . . . .
H97A H 0.009250 0.764002 0.694501 0.065 Uiso 1 1 calc R U . . .
H97B H 0.072563 0.754552 0.718805 0.065 Uiso 1 1 calc R U . . .
H97C H 0.037252 0.656253 0.703997 0.065 Uiso 1 1 calc R U . . .
C98 C 0.01253(14) 1.0754(2) 0.55441(8) 0.0397(7) Uani 1 1 d . . . . .
H98A H 0.004872 1.006979 0.544857 0.059 Uiso 1 1 calc R U . . .
H98B H 0.051154 1.097101 0.545674 0.059 Uiso 1 1 calc R U . . .
H98C H -0.018171 1.119748 0.542218 0.059 Uiso 1 1 calc R U . . .
C99 C 0.26723(14) 0.6580(2) 0.26268(9) 0.0377(6) Uani 1 1 d . . . . .
H99A H 0.285118 0.693291 0.239872 0.057 Uiso 1 1 calc R U . . .
H99B H 0.227047 0.682750 0.265497 0.057 Uiso 1 1 calc R U . . .
H99C H 0.265926 0.586330 0.256583 0.057 Uiso 1 1 calc R U . . .
C1_1 C 0.4535(2) 0.6628(4) 0.48550(17) 0.0438(15) Uani 0.636(7) 1 d D U P A 1
H1A_1 H 0.451634 0.722424 0.467836 0.066 Uiso 0.636(7) 1 calc R U P A 1
H1B_1 H 0.413811 0.646070 0.493759 0.066 Uiso 0.636(7) 1 calc R U P A 1
H1C_1 H 0.469314 0.606896 0.469928 0.066 Uiso 0.636(7) 1 calc R U P A 1
C2_1 C 0.4939(2) 0.6830(4) 0.52461(18) 0.0318(13) Uani 0.636(7) 1 d D U P A 1
C3_1 C 0.5466(3) 0.6285(5) 0.5326(2) 0.0386(19) Uani 0.636(7) 1 d D U P A 1
H3_1 H 0.556650 0.576625 0.514220 0.046 Uiso 0.636(7) 1 calc R U P A 1
C4_1 C 0.5842(3) 0.6508(6) 0.5678(2) 0.055(2) Uani 0.636(7) 1 d D U P A 1
H4_1 H 0.619761 0.614278 0.572637 0.065 Uiso 0.636(7) 1 calc R U P A 1
C5_1 C 0.5699(3) 0.7265(5) 0.5958(2) 0.0504(16) Uani 0.636(7) 1 d D U P A 1
H5_1 H 0.595558 0.741110 0.619358 0.061 Uiso 0.636(7) 1 calc R U P A 1
C6_1 C 0.5169(3) 0.7804(4) 0.5885(2) 0.0434(14) Uani 0.636(7) 1 d D U P A 1
H6_1 H 0.506718 0.831735 0.607141 0.052 Uiso 0.636(7) 1 calc R U P A 1
C7_1 C 0.4794(4) 0.7578(7) 0.5535(3) 0.0353(17) Uani 0.636(7) 1 d D U P A 1
H7_1 H 0.443437 0.793519 0.549046 0.042 Uiso 0.636(7) 1 calc R U P A 1
C1_2 C 0.5833(5) 0.7507(9) 0.6181(3) 0.060(3) Uani 0.364(7) 1 d D U P A 2
H1A_2 H 0.604453 0.692609 0.629889 0.090 Uiso 0.364(7) 1 calc R U P A 2
H1B_2 H 0.557151 0.777511 0.638575 0.090 Uiso 0.364(7) 1 calc R U P A 2
H1C_2 H 0.611794 0.802038 0.610960 0.090 Uiso 0.364(7) 1 calc R U P A 2
C2_2 C 0.5466(4) 0.7195(6) 0.5787(3) 0.032(2) Uani 0.364(7) 1 d D U P A 2
C3_2 C 0.5660(5) 0.6444(8) 0.5518(3) 0.033(3) Uani 0.364(7) 1 d D U P A 2
H3_2 H 0.602016 0.610878 0.558865 0.040 Uiso 0.364(7) 1 calc R U P A 2
C4_2 C 0.5332(5) 0.6180(9) 0.5151(3) 0.035(3) Uani 0.364(7) 1 d D U P A 2
H4_2 H 0.547874 0.568920 0.497040 0.042 Uiso 0.364(7) 1 calc R U P A 2
C5_2 C 0.4788(4) 0.6644(7) 0.5051(4) 0.038(2) Uani 0.364(7) 1 d D U P A 2
H5_2 H 0.456185 0.646216 0.480508 0.046 Uiso 0.364(7) 1 calc R U P A 2
C6_2 C 0.4581(4) 0.7375(7) 0.5317(3) 0.037(2) Uani 0.364(7) 1 d D U P A 2
H6_2 H 0.421012 0.768207 0.525258 0.045 Uiso 0.364(7) 1 calc R U P A 2
C7_2 C 0.4920(6) 0.7662(12) 0.5682(4) 0.031(3) Uani 0.364(7) 1 d D U P A 2
H7_2 H 0.477959 0.817035 0.585675 0.037 Uiso 0.364(7) 1 calc R U P A 2
C1_3 C 0.0261(3) 0.9743(5) 0.2406(2) 0.059(2) Uani 0.5 1 d D U P B -1
H1A_3 H 0.066777 0.980904 0.232379 0.089 Uiso 0.5 1 calc R U P B -1
H1B_3 H 0.021618 1.010357 0.266809 0.089 Uiso 0.5 1 calc R U P B -1
H1C_3 H -0.000962 1.002464 0.218786 0.089 Uiso 0.5 1 calc R U P B -1
C2_3 C 0.0115(2) 0.8630(4) 0.2467(3) 0.029(2) Uani 0.5 1 d D U P B -1
C3_3 C 0.0410(3) 0.7881(6) 0.2249(3) 0.0319(19) Uani 0.5 1 d D U P B -1
H3_3 H 0.069923 0.806841 0.206181 0.038 Uiso 0.5 1 calc R U P B -1
C4_3 C 0.0282(5) 0.6860(6) 0.2305(3) 0.034(2) Uani 0.5 1 d D U P B -1
H4_3 H 0.047958 0.636736 0.215300 0.041 Uiso 0.5 1 calc R U P B -1
C5_3 C -0.0138(5) 0.6576(6) 0.2587(3) 0.034(3) Uani 0.5 1 d D U P B -1
H5_3 H -0.021650 0.589084 0.263298 0.041 Uiso 0.5 1 calc R U P B -1
C6_3 C -0.0442(4) 0.7316(6) 0.2799(3) 0.0328(18) Uani 0.5 1 d D U P B -1
H6_3 H -0.073593 0.712845 0.298289 0.039 Uiso 0.5 1 calc R U P B -1
C7_3 C -0.0313(4) 0.8333(6) 0.2742(3) 0.0300(18) Uani 0.5 1 d D U P B -1
H7_3 H -0.051740 0.882366 0.289036 0.036 Uiso 0.5 1 calc R U P B -1
C1_4 C 0.4546(2) 1.0401(5) 0.30846(16) 0.0402(6) Uani 0.649(7) 1 d D U P C 1
H1A_4 H 0.472877 0.982041 0.322545 0.060 Uiso 0.649(7) 1 calc R U P C 1
H1B_4 H 0.438109 1.084141 0.329166 0.060 Uiso 0.649(7) 1 calc R U P C 1
H1C_4 H 0.484458 1.076401 0.293612 0.060 Uiso 0.649(7) 1 calc R U P C 1
C2_4 C 0.40356(19) 1.0040(3) 0.27619(15) 0.0211(4) Uani 0.649(7) 1 d D U P C 1
H2_4 H 0.418626 0.958787 0.254443 0.025 Uiso 0.649(7) 1 calc R U P C 1
C3_4 C 0.3789(2) 1.1060(4) 0.25681(17) 0.0377(6) Uani 0.649(7) 1 d D U P C 1
H3A_4 H 0.408280 1.135193 0.239211 0.057 Uiso 0.649(7) 1 calc R U P C 1
H3B_4 H 0.370930 1.152500 0.279346 0.057 Uiso 0.649(7) 1 calc R U P C 1
H3C_4 H 0.342357 1.093197 0.239918 0.057 Uiso 0.649(7) 1 calc R U P C 1
C1_5 C 0.4640(4) 1.0020(7) 0.2973(3) 0.0314(6) Uani 0.351(7) 1 d D U P C 2
H1A_5 H 0.470742 0.934066 0.287398 0.047 Uiso 0.351(7) 1 calc R U P C 2
H1B_5 H 0.471201 1.004344 0.327694 0.047 Uiso 0.351(7) 1 calc R U P C 2
H1C_5 H 0.491025 1.048023 0.284293 0.047 Uiso 0.351(7) 1 calc R U P C 2
C2_5 C 0.4006(3) 1.0325(7) 0.2858(3) 0.0221(5) Uani 0.351(7) 1 d D U P C 2
H2_5 H 0.394970 1.089480 0.305310 0.027 Uiso 0.351(7) 1 calc R U P C 2
C3_5 C 0.3762(4) 1.0743(7) 0.2451(3) 0.0284(5) Uani 0.351(7) 1 d D U P C 2
H3A_5 H 0.407588 1.109125 0.231195 0.043 Uiso 0.351(7) 1 calc R U P C 2
H3B_5 H 0.344342 1.121299 0.250172 0.043 Uiso 0.351(7) 1 calc R U P C 2
H3C_5 H 0.360764 1.019903 0.227236 0.043 Uiso 0.351(7) 1 calc R U P C 2

loop_
_atom_site_aniso_label
_atom_site_aniso_U_11
_atom_site_aniso_U_22
_atom_site_aniso_U_33
_atom_site_aniso_U_23
_atom_site_aniso_U_13
_atom_site_aniso_U_12
Ge1 0.01548(11) 0.01268(11) 0.01017(11) 0.00064(9) 0.00065(8) 0.00110(9)
Cl1 0.0300(3) 0.0254(3) 0.0204(3) -0.0016(2) 0.0052(2) 0.0065(2)
N2 0.0153(9) 0.0137(9) 0.0126(9) 0.0007(7) 0.0003(7) 0.0006(7)
N3 0.0172(9) 0.0127(9) 0.0088(8) -0.0003(7) 0.0003(7) -0.0006(7)
N4 0.0162(9) 0.0169(9) 0.0103(9) 0.0023(7) -0.0013(7) -0.0017(7)
O1 0.0155(8) 0.0165(8) 0.0121(7) -0.0002(6) 0.0015(6) -0.0030(6)
N1 0.0206(10) 0.0126(9) 0.0107(9) 0.0009(7) 0.0009(7) 0.0024(7)
B1 0.0136(12) 0.0115(11) 0.0157(12) 0.0023(9) 0.0016(9) -0.0037(9)
Ge2 0.01411(11) 0.01200(11) 0.00935(10) 0.00025(9) 0.00039(8) -0.00022(9)
C7 0.0192(11) 0.0163(11) 0.0114(10) 0.0014(8) 0.0015(9) -0.0004(9)
C8 0.0177(11) 0.0183(11) 0.0152(11) 0.0016(9) 0.0005(9) 0.0020(9)
C9 0.0159(11) 0.0142(10) 0.0187(11) -0.0008(9) 0.0016(9) -0.0006(9)
C10 0.0240(12) 0.0181(11) 0.0153(11) -0.0021(9) 0.0044(9) 0.0013(10)
C11 0.0168(11) 0.0159(11) 0.0203(12) -0.0003(9) -0.0017(9) 0.0004(9)
C12 0.0156(11) 0.0160(11) 0.0187(11) 0.0038(9) -0.0016(9) -0.0005(9)
C13 0.0199(12) 0.0273(13) 0.0191(12) 0.0022(10) -0.0045(9) 0.0010(10)
C14 0.0154(11) 0.0130(10) 0.0154(11) -0.0008(8) 0.0000(9) 0.0008(9)
C15 0.0217(12) 0.0165(11) 0.0170(11) 0.0022(9) 0.0032(9) 0.0014(9)
C16 0.0219(12) 0.0232(12) 0.0241(12) -0.0001(10) -0.0007(10) -0.0039(10)
C17 0.0133(10) 0.0155(10) 0.0147(11) -0.0021(8) 0.0002(8) 0.0011(9)
C18 0.0160(11) 0.0220(11) 0.0113(10) 0.0025(9) 0.0005(9) 0.0003(9)
C19 0.0182(11) 0.0171(11) 0.0157(11) -0.0003(9) 0.0002(9) 0.0023(9)
C20 0.0247(12) 0.0209(12) 0.0165(11) 0.0059(9) 0.0000(9) 0.0009(10)
C21 0.0196(12) 0.0183(11) 0.0168(11) -0.0015(9) 0.0014(9) 0.0042(9)
C22 0.0214(12) 0.0163(11) 0.0190(11) 0.0010(9) 0.0021(9) -0.0045(9)
C23 0.0206(12) 0.0237(12) 0.0149(11) -0.0026(9) 0.0005(9) -0.0082(10)
C24 0.0199(11) 0.0180(11) 0.0127(10) -0.0006(9) -0.0032(9) -0.0052(9)
C25 0.0155(11) 0.0143(10) 0.0111(10) 0.0005(8) 0.0017(8) -0.0023(8)
C26 0.0263(13) 0.0178(11) 0.0204(12) 0.0046(9) -0.0009(10) 0.0003(10)
C27 0.0210(12) 0.0231(12) 0.0163(11) 0.0067(9) 0.0022(9) 0.0096(10)
C28 0.0177(12) 0.0237(12) 0.0219(12) 0.0051(10) 0.0018(9) -0.0048(10)
C29 0.0305(14) 0.0155(11) 0.0273(13) -0.0014(10) -0.0035(11) -0.0013(10)
C30 0.0264(13) 0.0167(11) 0.0219(12) 0.0012(9) 0.0003(10) 0.0066(10)
C31 0.0215(12) 0.0213(12) 0.0182(11) -0.0037(9) -0.0059(9) -0.0021(10)
C32 0.0191(11) 0.0199(11) 0.0135(11) 0.0048(9) -0.0025(9) 0.0021(9)
C33 0.0266(12) 0.0219(12) 0.0118(10) -0.0008(9) 0.0024(9) 0.0015(10)
C34 0.0167(11) 0.0130(10) 0.0107(10) -0.0025(8) 0.0011(8) 0.0003(9)
C35 0.0159(11) 0.0146(10) 0.0159(11) 0.0014(9) 0.0016(9) -0.0008(9)
C36 0.0186(11) 0.0174(11) 0.0116(10) -0.0016(8) 0.0039(9) 0.0041(9)
C37 0.0141(11) 0.0143(10) 0.0159(11) 0.0002(9) 0.0018(8) -0.0035(9)
C38 0.0222(12) 0.0201(12) 0.0174(11) 0.0012(9) -0.0021(9) -0.0030(10)
C39 0.0184(11) 0.0170(11) 0.0152(11) -0.0035(9) 0.0038(9) 0.0031(9)
C40 0.0248(12) 0.0138(11) 0.0164(11) -0.0010(9) 0.0023(9) -0.0040(9)
C41 0.0164(11) 0.0235(12) 0.0189(11) -0.0015(9) 0.0021(9) -0.0029(9)
C42 0.0133(10) 0.0159(11) 0.0141(11) 0.0025(8) 0.0010(8) 0.0012(8)
C43 0.0197(12) 0.0169(11) 0.0243(12) -0.0031(9) -0.0011(10) -0.0051(9)
C44 0.0173(11) 0.0250(12) 0.0133(11) 0.0011(9) -0.0014(9) 0.0025(9)
C45 0.0233(12) 0.0131(11) 0.0206(12) -0.0024(9) 0.0037(9) 0.0017(9)
C46 0.0187(12) 0.0300(13) 0.0173(12) 0.0067(10) 0.0047(9) -0.0015(10)
C47 0.0284(13) 0.0171(11) 0.0222(12) -0.0027(10) 0.0001(10) 0.0030(10)
C48 0.0227(12) 0.0168(11) 0.0183(11) -0.0022(9) 0.0016(9) 0.0072(9)
C49 0.0187(12) 0.0174(11) 0.0213(12) 0.0011(9) -0.0003(9) -0.0016(9)
C50 0.0224(12) 0.0187(11) 0.0130(11) 0.0038(9) -0.0003(9) 0.0002(9)
C51 0.0194(11) 0.0147(10) 0.0104(10) 0.0032(8) 0.0016(9) 0.0003(9)
C52 0.0213(12) 0.0194(11) 0.0109(10) 0.0063(9) -0.0013(9) -0.0001(9)
C53 0.0167(11) 0.0156(11) 0.0111(10) -0.0001(8) 0.0025(8) 0.0012(9)
C54 0.0199(11) 0.0165(11) 0.0132(10) -0.0012(9) 0.0032(9) 0.0003(9)
C55 0.0203(11) 0.0174(11) 0.0285(12) -0.0004(9) -0.0006(10) -0.0002(9)
C56 0.0256(13) 0.0186(12) 0.0275(13) -0.0010(10) -0.0044(10) 0.0060(10)
C57 0.0267(13) 0.0201(12) 0.0352(14) 0.0091(11) -0.0028(11) -0.0022(11)
C58 0.0173(11) 0.0201(11) 0.0197(12) -0.0009(9) 0.0003(9) -0.0007(9)
C59 0.0278(14) 0.0343(14) 0.0273(14) -0.0089(11) 0.0096(11) -0.0094(12)
C60 0.0299(13) 0.0140(11) 0.0218(12) 0.0006(9) 0.0065(10) 0.0056(10)
C61 0.0284(13) 0.0257(13) 0.0217(12) 0.0069(10) -0.0041(10) -0.0088(11)
C62 0.0263(13) 0.0235(12) 0.0241(13) -0.0037(10) 0.0096(10) -0.0065(10)
C63 0.0225(12) 0.0198(11) 0.0159(11) 0.0050(9) -0.0050(9) -0.0007(10)
C64 0.0136(10) 0.0171(11) 0.0152(11) 0.0001(9) -0.0020(8) 0.0014(9)
C65 0.0184(11) 0.0160(11) 0.0124(10) -0.0027(8) 0.0028(9) 0.0008(9)
C66 0.0317(14) 0.0255(13) 0.0253(13) 0.0011(11) 0.0019(11) -0.0129(11)
C67 0.0292(14) 0.0195(12) 0.0298(14) 0.0102(10) -0.0059(11) -0.0066(10)
C68 0.0321(14) 0.0169(11) 0.0235(12) 0.0017(10) 0.0007(11) 0.0006(10)
C69 0.0278(13) 0.0127(10) 0.0152(11) -0.0011(9) 0.0033(9) 0.0009(9)
C70 0.0272(13) 0.0298(14) 0.0199(12) -0.0006(10) -0.0046(10) -0.0039(11)
C71 0.0305(13) 0.0272(13) 0.0274(13) 0.0071(10) 0.0006(11) 0.0032(11)
C72 0.0224(10) 0.0157(10) 0.0254(11) 0.0012(8) 0.0032(8) -0.0027(8)
C73 0.0191(11) 0.0152(11) 0.0128(10) 0.0036(8) 0.0012(9) -0.0007(9)
C74 0.0332(14) 0.0177(12) 0.0245(13) -0.0040(10) 0.0072(11) 0.0008(10)
C75 0.0377(16) 0.0248(14) 0.0473(17) -0.0049(12) 0.0134(13) 0.0064(12)
C76 0.0266(13) 0.0277(13) 0.0168(12) 0.0019(10) 0.0041(10) -0.0078(11)
C77 0.0340(15) 0.0317(15) 0.0370(16) -0.0143(12) -0.0082(12) -0.0012(12)
C78 0.0220(12) 0.0256(12) 0.0143(11) 0.0056(9) 0.0000(9) 0.0013(10)
C79 0.0399(15) 0.0221(12) 0.0315(14) -0.0016(11) -0.0051(11) 0.0033(11)
C80 0.0337(15) 0.0279(14) 0.0368(15) -0.0102(12) 0.0051(12) 0.0027(12)
C81 0.0195(11) 0.0148(10) 0.0128(10) -0.0010(8) 0.0017(9) 0.0014(9)
C82 0.0251(13) 0.0275(13) 0.0333(14) -0.0049(11) -0.0068(11) -0.0046(11)
C83 0.0201(13) 0.0361(15) 0.0295(14) 0.0144(12) 0.0004(11) -0.0033(11)
C84 0.0372(15) 0.0242(13) 0.0298(14) 0.0080(11) 0.0034(12) -0.0009(11)
C85 0.0249(14) 0.0223(13) 0.0477(17) 0.0042(12) 0.0035(12) -0.0042(11)
C86 0.0248(14) 0.0388(16) 0.0386(16) 0.0013(13) 0.0012(12) 0.0121(12)
C87 0.0513(18) 0.0242(13) 0.0321(15) 0.0014(11) -0.0011(13) 0.0146(13)
C88 0.0277(14) 0.0365(15) 0.0271(14) -0.0007(11) 0.0069(11) 0.0026(12)
C89 0.0222(13) 0.0353(14) 0.0196(12) 0.0090(11) 0.0036(10) 0.0033(11)
C90 0.0471(17) 0.0382(16) 0.0240(14) -0.0060(12) 0.0003(12) 0.0108(14)
C91 0.0388(16) 0.0222(13) 0.0320(14) -0.0015(11) 0.0015(12) -0.0105(11)
C92 0.0216(13) 0.0474(17) 0.0319(15) 0.0065(13) 0.0030(11) -0.0071(12)
C94 0.0419(15) 0.0441(15) 0.0359(14) 0.0062(12) 0.0122(11) 0.0031(12)
C95 0.0503(18) 0.0222(13) 0.0368(16) 0.0032(12) -0.0107(13) 0.0033(13)
C96 0.0370(15) 0.0262(13) 0.0181(12) 0.0027(10) 0.0083(11) 0.0029(11)
C97 0.060(2) 0.0418(17) 0.0288(15) 0.0048(13) 0.0080(14) -0.0237(15)
C98 0.0453(17) 0.0455(17) 0.0282(15) 0.0123(13) 0.0031(13) 0.0191(14)
C99 0.0539(16) 0.0309(13) 0.0287(13) 0.0011(10) 0.0053(11) 0.0011(12)
C1_1 0.030(3) 0.053(3) 0.048(3) 0.021(3) 0.001(2) -0.004(2)
C2_1 0.024(3) 0.027(3) 0.045(3) 0.016(2) 0.006(2) -0.003(2)
C3_1 0.038(4) 0.030(3) 0.046(6) -0.007(4) -0.009(3) 0.012(3)
C4_1 0.050(4) 0.044(3) 0.066(5) -0.010(3) -0.026(3) 0.018(3)
C5_1 0.055(4) 0.048(3) 0.047(4) -0.001(3) -0.010(3) -0.005(3)
C6_1 0.051(4) 0.034(3) 0.049(4) 0.003(3) 0.026(3) -0.005(3)
C7_1 0.026(4) 0.027(3) 0.054(6) 0.014(4) 0.014(3) 0.008(3)
C1_2 0.048(6) 0.094(9) 0.037(6) -0.009(5) -0.004(4) -0.002(6)
C2_2 0.030(5) 0.040(5) 0.027(5) 0.003(4) 0.007(3) -0.001(4)
C3_2 0.031(7) 0.034(5) 0.036(7) 0.003(5) 0.007(5) 0.012(6)
C4_2 0.039(5) 0.034(5) 0.033(6) -0.003(5) 0.016(4) 0.000(4)
C5_2 0.030(5) 0.041(5) 0.045(7) 0.003(5) 0.002(4) -0.013(4)
C6_2 0.028(5) 0.037(5) 0.048(6) 0.013(4) 0.009(4) 0.000(4)
C7_2 0.030(6) 0.023(5) 0.041(8) 0.005(5) 0.014(4) 0.006(5)
C1_3 0.079(5) 0.054(4) 0.042(4) 0.011(3) -0.015(4) -0.025(3)
C2_3 0.019(6) 0.043(3) 0.024(4) 0.003(3) -0.008(4) -0.005(2)
C3_3 0.016(4) 0.057(5) 0.023(3) 0.005(5) 0.000(2) 0.000(5)
C4_3 0.026(7) 0.049(6) 0.028(7) -0.004(5) -0.004(4) 0.006(5)
C5_3 0.036(9) 0.037(3) 0.029(8) -0.003(4) -0.007(4) -0.004(4)
C6_3 0.029(4) 0.044(5) 0.025(4) 0.003(4) -0.001(3) -0.005(4)
C7_3 0.026(4) 0.041(4) 0.022(3) -0.009(4) -0.003(3) -0.004(4)
C1_4 0.0419(15) 0.0441(15) 0.0359(14) 0.0062(12) 0.0122(11) 0.0031(12)
C2_4 0.0224(10) 0.0157(10) 0.0254(11) 0.0012(8) 0.0032(8) -0.0027(8)
C3_4 0.0539(16) 0.0309(13) 0.0287(13) 0.0011(10) 0.0053(11) 0.0011(12)
C1_5 0.0399(15) 0.0221(12) 0.0315(14) -0.0016(11) -0.0051(11) 0.0033(11)
C2_5 0.0203(11) 0.0174(11) 0.0285(12) -0.0004(9) -0.0006(10) -0.0002(9)
C3_5 0.0305(13) 0.0272(13) 0.0274(13) 0.0071(10) 0.0006(11) 0.0032(11)

loop_
_atom_type_symbol
_atom_type_description
_atom_type_scat_dispersion_real
_atom_type_scat_dispersion_imag
_atom_type_scat_source
C C 0.0033 0.0016 'International Tables Vol C Tables 4.2.6.8 and 6.1.1.4'
Ge Ge 0.1547 1.8001 'International Tables Vol C Tables 4.2.6.8 and 6.1.1.4'
O O 0.0106 0.0060 'International Tables Vol C Tables 4.2.6.8 and 6.1.1.4'
Cl Cl 0.1484 0.1585 'International Tables Vol C Tables 4.2.6.8 and 6.1.1.4'
N N 0.0061 0.0033 'International Tables Vol C Tables 4.2.6.8 and 6.1.1.4'
B B 0.0013 0.0007 'International Tables Vol C Tables 4.2.6.8 and 6.1.1.4'
H H 0.0000 0.0000 'International Tables Vol C Tables 4.2.6.8 and 6.1.1.4'

loop_
_geom_angle_atom_site_label_1
_geom_angle_atom_site_label_2
_geom_angle_atom_site_label_3
_geom_angle
_geom_angle_site_symmetry_1
_geom_angle_site_symmetry_3
_geom_angle_publ_flag
N1 Ge1 C64 112.07(8) . . ?
N1 Ge1 C34 124.81(8) . . ?
C64 Ge1 C34 118.52(9) . . ?
N1 Ge1 Cl1 94.53(6) . . ?
C64 Ge1 Cl1 97.93(6) . . ?
C34 Ge1 Cl1 98.86(6) . . ?
C18 N2 B1 119.35(18) . . ?
C18 N2 Ge2 118.59(14) . . ?
B1 N2 Ge2 108.20(14) . . ?
N4 N3 B1 113.71(17) . . ?
N4 N3 C53 123.55(17) . . ?
B1 N3 C53 119.33(17) . . ?
C32 N4 N3 119.61(18) . . ?
C17 O1 C42 117.62(16) . . ?
B1 N1 C69 118.67(18) . . ?
B1 N1 Ge1 118.55(14) . . ?
C69 N1 Ge1 122.53(14) . . ?
N1 B1 N2 128.0(2) . . ?
N1 B1 N3 117.26(19) . . ?
N2 B1 N3 114.54(19) . . ?
N2 Ge2 C14 105.75(8) . . ?
N2 Ge2 C25 119.25(8) . . ?
C14 Ge2 C25 107.27(9) . . ?
N2 Ge2 C53 91.57(8) . . ?
C14 Ge2 C53 111.22(9) . . ?
C25 Ge2 C53 120.48(9) . . ?
C8 C7 C51 119.0(2) . . ?
C8 C7 C11 118.16(19) . . ?
C51 C7 C11 122.81(19) . . ?
C7 C8 C15 122.3(2) . . ?
C7 C8 H8 118.8 . . ?
C15 C8 H8 118.8 . . ?
C43 C9 C17 117.9(2) . . ?
C43 C9 C22 124.3(2) . . ?
C17 C9 C22 117.61(19) . . ?
C33 C10 C35 121.0(2) . . ?
C33 C10 H10 119.5 . . ?
C35 C10 H10 119.5 . . ?
C7 C11 C16 111.50(18) . . ?
C7 C11 C70 111.53(18) . . ?
C16 C11 C70 110.84(19) . . ?
C7 C11 H11 107.6 . . ?
C16 C11 H11 107.6 . . ?
C70 C11 H11 107.6 . . ?
C28 C12 C42 119.1(2) . . ?
C28 C12 C22 121.9(2) . . ?
C42 C12 C22 118.85(19) . . ?
C20 C13 C41 118.0(2) . . ?
C20 C13 H13 121.0 . . ?
C41 C13 H13 121.0 . . ?
C19 C14 C17 117.5(2) . . ?
C19 C14 Ge2 118.93(16) . . ?
C17 C14 Ge2 123.50(16) . . ?
C40 C15 C8 117.3(2) . . ?
C40 C15 C47 121.8(2) . . ?
C8 C15 C47 120.9(2) . . ?
C11 C16 H16A 109.5 . . ?
C11 C16 H16B 109.5 . . ?
H16A C16 H16B 109.5 . . ?
C11 C16 H16C 109.5 . . ?
H16A C16 H16C 109.5 . . ?
H16B C16 H16C 109.5 . . ?
O1 C17 C9 120.10(19) . . ?
O1 C17 C14 118.20(18) . . ?
C9 C17 C14 121.7(2) . . ?
C27 C18 N2 125.9(2) . . ?
C27 C18 H18 117.1 . . ?
N2 C18 H18 117.1 . . ?
C31 C19 C14 121.7(2) . . ?
C31 C19 H19 119.2 . . ?
C14 C19 H19 119.2 . . ?
C13 C20 C81 122.4(2) . . ?
C13 C20 H20 118.8 . . ?
C81 C20 H20 118.8 . . ?
C45 C21 C58 118.0(2) . . ?
C45 C21 C56 120.2(2) . . ?
C58 C21 C56 121.8(2) . . ?
C9 C22 C12 106.41(18) . . ?
C9 C22 C66 112.72(19) . . ?
C12 C22 C66 112.53(19) . . ?
C9 C22 C68 107.83(19) . . ?
C12 C22 C68 109.01(18) . . ?
C66 C22 C68 108.20(19) . . ?
C76 C23 C24 118.7(2) . . ?
C76 C23 C62 118.7(2) . . ?
C24 C23 C62 122.5(2) . . ?
C38 C24 C23 119.9(2) . . ?
C38 C24 C65 118.27(19) . . ?
C23 C24 C65 121.0(2) . . ?
C35 C25 C37 117.99(19) . . ?
C35 C25 Ge2 118.31(15) . . ?
C37 C25 Ge2 123.10(16) . . ?
C63 C26 C79 111.7(2) . . ?
C63 C26 C71 111.26(19) . . ?
C79 C26 C71 110.6(2) . . ?
C63 C26 H26 107.7 . . ?
C79 C26 H26 107.7 . . ?
C71 C26 H26 107.7 . . ?
C18 C27 C60 126.2(2) . . ?
C18 C27 H27 116.9 . . ?
C60 C27 H27 116.9 . . ?
C46 C28 C12 120.2(2) . . ?
C46 C28 H28 119.9 . . ?
C12 C28 H28 119.9 . . ?
C61 C29 C38 121.8(2) . . ?
C61 C29 H29 119.1 . . ?
C38 C29 H29 119.1 . . ?
C48 C30 C32 120.3(2) . . ?
C48 C30 H30 119.8 . . ?
C32 C30 H30 119.8 . . ?
C43 C31 C19 119.1(2) . . ?
C43 C31 H31 120.4 . . ?
C19 C31 H31 120.4 . . ?
N4 C32 C30 122.5(2) . . ?
N4 C32 H32 118.8 . . ?
C30 C32 H32 118.8 . . ?
C50 C33 C10 118.8(2) . . ?
C50 C33 H33 120.6 . . ?
C10 C33 H33 120.6 . . ?
C81 C34 C65 116.98(19) . . ?
C81 C34 Ge1 123.47(16) . . ?
C65 C34 Ge1 119.54(15) . . ?
C10 C35 C25 120.3(2) . . ?
C10 C35 C36 114.86(19) . . ?
C25 C35 C36 124.54(19) . . ?
C39 C36 C54 119.8(2) . . ?
C39 C36 C35 121.8(2) . . ?
C54 C36 C35 117.63(19) . . ?
C50 C37 C25 119.3(2) . . ?
C50 C37 C51 114.33(19) . . ?
C25 C37 C51 126.34(19) . . ?
C29 C38 C24 118.5(2) . . ?
C29 C38 C74 120.0(2) . . ?
C24 C38 C74 121.1(2) . . ?
C45 C39 C36 118.8(2) . . ?
C45 C39 C55 119.2(2) . . ?
C36 C39 C55 122.0(2) . . ?
C15 C40 C73 123.1(2) . . ?
C15 C40 H40 118.4 . . ?
C73 C40 H40 118.4 . . ?
C13 C41 C65 122.4(2) . . ?
C13 C41 H41 118.8 . . ?
C65 C41 H41 118.8 . . ?
C12 C42 O1 118.53(19) . . ?
C12 C42 C64 122.0(2) . . ?
O1 C42 C64 119.48(18) . . ?
C31 C43 C9 121.5(2) . . ?
C31 C43 H43 119.3 . . ?
C9 C43 H43 119.3 . . ?
C46 C44 C64 123.4(2) . . ?
C46 C44 H44 118.3 . . ?
C64 C44 H44 118.3 . . ?
C21 C45 C39 122.2(2) . . ?
C21 C45 H45 118.9 . . ?
C39 C45 H45 118.9 . . ?
C44 C46 C28 119.6(2) . . ?
C44 C46 H46 120.2 . . ?
C28 C46 H46 120.2 . . ?
C15 C47 C75 112.5(2) . . ?
C15 C47 C87 110.6(2) . . ?
C75 C47 C87 110.6(2) . . ?
C15 C47 H47 107.6 . . ?
C75 C47 H47 107.6 . . ?
C87 C47 H47 107.6 . . ?
C30 C48 C53 121.1(2) . . ?
C30 C48 H48 119.5 . . ?
C53 C48 H48 119.5 . . ?
C73 C49 C82 113.70(19) . . ?
C73 C49 C92 110.74(19) . . ?
C82 C49 C92 110.5(2) . . ?
C73 C49 H49 107.2 . . ?
C82 C49 H49 107.2 . . ?
C92 C49 H49 107.2 . . ?
C33 C50 C37 122.1(2) . . ?
C33 C50 H50 119.0 . . ?
C37 C50 H50 119.0 . . ?
C7 C51 C73 119.8(2) . . ?
C7 C51 C37 118.82(19) . . ?
C73 C51 C37 120.85(19) . . ?
C63 C52 C78 119.3(2) . . ?
C63 C52 C81 120.2(2) . . ?
C78 C52 C81 119.1(2) . . ?
N3 C53 C48 111.43(17) . . ?
N3 C53 Ge2 100.18(13) . . ?
C48 C53 Ge2 119.34(16) . . ?
N3 C53 H2 108.4(14) . . ?
C48 C53 H2 108.8(14) . . ?
Ge2 C53 H2 108.1(14) . . ?
C58 C54 C36 118.8(2) . . ?
C58 C54 C72 119.6(2) . . ?
C36 C54 C72 121.3(2) . . ?
C39 C55 C85 112.4(2) . . ?
C39 C55 C77 110.8(2) . . ?
C85 C55 C77 110.7(2) . . ?
C39 C55 H55 107.6 . . ?
C85 C55 H55 107.6 . . ?
C77 C55 H55 107.6 . . ?
C86 C56 C21 113.5(2) . . ?
C86 C56 C98 110.4(2) . . ?
C21 C56 C98 109.9(2) . . ?
C86 C56 H56 107.6 . . ?
C21 C56 H56 107.6 . . ?
C98 C56 H56 107.6 . . ?
C84 C57 H57A 109.5 . . ?
C84 C57 H57B 109.5 . . ?
H57A C57 H57B 109.5 . . ?
C84 C57 H57C 109.5 . . ?
H57A C57 H57C 109.5 . . ?
H57B C57 H57C 109.5 . . ?
C54 C58 C21 122.3(2) . . ?
C54 C58 H58 118.9 . . ?
C21 C58 H58 118.9 . . ?
C62 C59 H59A 109.5 . . ?
C62 C59 H59B 109.5 . . ?
H59A C59 H59B 109.5 . . ?
C62 C59 H59C 109.5 . . ?
H59A C59 H59C 109.5 . . ?
H59B C59 H59C 109.5 . . ?
C69 C60 C27 125.6(2) . . ?
C69 C60 H60 117.2 . . ?
C27 C60 H60 117.2 . . ?
C76 C61 C29 118.4(2) . . ?
C76 C61 C84 120.1(2) . . ?
C29 C61 C84 121.4(2) . . ?
C23 C62 C59 113.0(2) . . ?
C23 C62 C88 110.6(2) . . ?
C59 C62 C88 108.4(2) . . ?
C23 C62 H62 108.2 . . ?
C59 C62 H62 108.2 . . ?
C88 C62 H62 108.2 . . ?
C67 C63 C52 118.9(2) . . ?
C67 C63 C26 119.0(2) . . ?
C52 C63 C26 122.0(2) . . ?
C44 C64 C42 115.4(2) . . ?
C44 C64 Ge1 112.11(16) . . ?
C42 C64 Ge1 132.49(16) . . ?
C41 C65 C34 119.9(2) . . ?
C41 C65 C24 114.44(19) . . ?
C34 C65 C24 125.33(19) . . ?
C22 C66 H66A 109.5 . . ?
C22 C66 H66B 109.5 . . ?
H66A C66 H66B 109.5 . . ?
C22 C66 H66C 109.5 . . ?
H66A C66 H66C 109.5 . . ?
H66B C66 H66C 109.5 . . ?
C83 C67 C63 122.2(2) . . ?
C83 C67 H67 118.9 . . ?
C63 C67 H67 118.9 . . ?
C22 C68 H68A 109.5 . . ?
C22 C68 H68B 109.5 . . ?
H68A C68 H68B 109.5 . . ?
C22 C68 H68C 109.5 . . ?
H68A C68 H68C 109.5 . . ?
H68B C68 H68C 109.5 . . ?
C60 C69 N1 125.1(2) . . ?
C60 C69 H69 117.5 . . ?
N1 C69 H69 117.5 . . ?
C11 C70 H70A 109.5 . . ?
C11 C70 H70B 109.5 . . ?
H70A C70 H70B 109.5 . . ?
C11 C70 H70C 109.5 . . ?
H70A C70 H70C 109.5 . . ?
H70B C70 H70C 109.5 . . ?
C26 C71 H71A 109.5 . . ?
C26 C71 H71B 109.5 . . ?
H71A C71 H71B 109.5 . . ?
C26 C71 H71C 109.5 . . ?
H71A C71 H71C 109.5 . . ?
H71B C71 H71C 109.5 . . ?
C91 C72 C54 114.7(2) . . ?
C91 C72 C97 109.7(2) . . ?
C54 C72 C97 109.3(2) . . ?
C91 C72 H72 107.6 . . ?
C54 C72 H72 107.6 . . ?
C97 C72 H72 107.6 . . ?
C40 C73 C51 118.4(2) . . ?
C40 C73 C49 120.5(2) . . ?
C51 C73 C49 121.00(19) . . ?
C80 C74 C38 113.8(2) . . ?
C80 C74 C90 110.4(2) . . ?
C38 C74 C90 109.2(2) . . ?
C80 C74 H74 107.8 . . ?
C38 C74 H74 107.8 . . ?
C90 C74 H74 107.8 . . ?
C47 C75 H75A 109.5 . . ?
C47 C75 H75B 109.5 . . ?
H75A C75 H75B 109.5 . . ?
C47 C75 H75C 109.5 . . ?
H75A C75 H75C 109.5 . . ?
H75B C75 H75C 109.5 . . ?
C61 C76 C23 122.3(2) . . ?
C61 C76 H76 118.9 . . ?
C23 C76 H76 118.9 . . ?
C55 C77 H77A 109.5 . . ?
C55 C77 H77B 109.5 . . ?
H77A C77 H77B 109.5 . . ?
C55 C77 H77C 109.5 . . ?
H77A C77 H77C 109.5 . . ?
H77B C77 H77C 109.5 . . ?
C89 C78 C52 119.1(2) . . ?
C89 C78 C96 118.6(2) . . ?
C52 C78 C96 122.3(2) . . ?
C26 C79 H79A 109.5 . . ?
C26 C79 H79B 109.5 . . ?
H79A C79 H79B 109.5 . . ?
C26 C79 H79C 109.5 . . ?
H79A C79 H79C 109.5 . . ?
H79B C79 H79C 109.5 . . ?
C74 C80 H80A 109.5 . . ?
C74 C80 H80B 109.5 . . ?
H80A C80 H80B 109.5 . . ?
C74 C80 H80C 109.5 . . ?
H80A C80 H80C 109.5 . . ?
H80B C80 H80C 109.5 . . ?
C20 C81 C34 119.6(2) . . ?
C20 C81 C52 111.12(19) . . ?
C34 C81 C52 129.02(19) . . ?
C49 C82 H82A 109.5 . . ?
C49 C82 H82B 109.5 . . ?
H82A C82 H82B 109.5 . . ?
C49 C82 H82C 109.5 . . ?
H82A C82 H82C 109.5 . . ?
H82B C82 H82C 109.5 . . ?
C89 C83 C67 117.8(2) . . ?
C89 C83 C2_4 114.4(3) . . ?
C67 C83 C2_4 127.7(3) . . ?
C89 C83 C2_5 131.5(4) . . ?
C67 C83 C2_5 110.5(4) . . ?
C95 C84 C61 111.4(2) . . ?
C95 C84 C57 112.7(2) . . ?
C61 C84 C57 110.9(2) . . ?
C95 C84 H84 107.2 . . ?
C61 C84 H84 107.2 . . ?
C57 C84 H84 107.2 . . ?
C55 C85 H85A 109.5 . . ?
C55 C85 H85B 109.5 . . ?
H85A C85 H85B 109.5 . . ?
C55 C85 H85C 109.5 . . ?
H85A C85 H85C 109.5 . . ?
H85B C85 H85C 109.5 . . ?
C56 C86 H86A 109.5 . . ?
C56 C86 H86B 109.5 . . ?
H86A C86 H86B 109.5 . . ?
C56 C86 H86C 109.5 . . ?
H86A C86 H86C 109.5 . . ?
H86B C86 H86C 109.5 . . ?
C47 C87 H87A 109.5 . . ?
C47 C87 H87B 109.5 . . ?
H87A C87 H87B 109.5 . . ?
C47 C87 H87C 109.5 . . ?
H87A C87 H87C 109.5 . . ?
H87B C87 H87C 109.5 . . ?
C62 C88 H88A 109.5 . . ?
C62 C88 H88B 109.5 . . ?
H88A C88 H88B 109.5 . . ?
C62 C88 H88C 109.5 . . ?
H88A C88 H88C 109.5 . . ?
H88B C88 H88C 109.5 . . ?
C83 C89 C78 122.6(2) . . ?
C83 C89 H89 118.7 . . ?
C78 C89 H89 118.7 . . ?
C74 C90 H90A 109.5 . . ?
C74 C90 H90B 109.5 . . ?
H90A C90 H90B 109.5 . . ?
C74 C90 H90C 109.5 . . ?
H90A C90 H90C 109.5 . . ?
H90B C90 H90C 109.5 . . ?
C72 C91 H91A 109.5 . . ?
C72 C91 H91B 109.5 . . ?
H91A C91 H91B 109.5 . . ?
C72 C91 H91C 109.5 . . ?
H91A C91 H91C 109.5 . . ?
H91B C91 H91C 109.5 . . ?
C49 C92 H92A 109.5 . . ?
C49 C92 H92B 109.5 . . ?
H92A C92 H92B 109.5 . . ?
C49 C92 H92C 109.5 . . ?
H92A C92 H92C 109.5 . . ?
H92B C92 H92C 109.5 . . ?
C96 C94 H94A 109.5 . . ?
C96 C94 H94B 109.5 . . ?
H94A C94 H94B 109.5 . . ?
C96 C94 H94C 109.5 . . ?
H94A C94 H94C 109.5 . . ?
H94B C94 H94C 109.5 . . ?
C84 C95 H95A 109.5 . . ?
C84 C95 H95B 109.5 . . ?
H95A C95 H95B 109.5 . . ?
C84 C95 H95C 109.5 . . ?
H95A C95 H95C 109.5 . . ?
H95B C95 H95C 109.5 . . ?
C78 C96 C94 113.8(2) . . ?
C78 C96 C99 110.6(2) . . ?
C94 C96 C99 109.9(2) . . ?
C78 C96 H96 107.4 . . ?
C94 C96 H96 107.4 . . ?
C99 C96 H96 107.4 . . ?
C72 C97 H97A 109.5 . . ?
C72 C97 H97B 109.5 . . ?
H97A C97 H97B 109.5 . . ?
C72 C97 H97C 109.5 . . ?
H97A C97 H97C 109.5 . . ?
H97B C97 H97C 109.5 . . ?
C56 C98 H98A 109.5 . . ?
C56 C98 H98B 109.5 . . ?
H98A C98 H98B 109.5 . . ?
C56 C98 H98C 109.5 . . ?
H98A C98 H98C 109.5 . . ?
H98B C98 H98C 109.5 . . ?
C96 C99 H99A 109.5 . . ?
C96 C99 H99B 109.5 . . ?
H99A C99 H99B 109.5 . . ?
C96 C99 H99C 109.5 . . ?
H99A C99 H99C 109.5 . . ?
H99B C99 H99C 109.5 . . ?
C2_1 C1_1 H1A_1 109.5 . . ?
C2_1 C1_1 H1B_1 109.5 . . ?
H1A_1 C1_1 H1B_1 109.5 . . ?
C2_1 C1_1 H1C_1 109.5 . . ?
H1A_1 C1_1 H1C_1 109.5 . . ?
H1B_1 C1_1 H1C_1 109.5 . . ?
C3_1 C2_1 C7_1 118.2(5) . . ?
C3_1 C2_1 C1_1 121.1(5) . . ?
C7_1 C2_1 C1_1 120.6(5) . . ?
C4_1 C3_1 C2_1 120.3(6) . . ?
C4_1 C3_1 H3_1 119.8 . . ?
C2_1 C3_1 H3_1 119.8 . . ?
C5_1 C4_1 C3_1 120.9(6) . . ?
C5_1 C4_1 H4_1 119.5 . . ?
C3_1 C4_1 H4_1 119.5 . . ?
C4_1 C5_1 C6_1 119.4(6) . . ?
C4_1 C5_1 H5_1 120.3 . . ?
C6_1 C5_1 H5_1 120.3 . . ?
C7_1 C6_1 C5_1 119.6(6) . . ?
C7_1 C6_1 H6_1 120.2 . . ?
C5_1 C6_1 H6_1 120.2 . . ?
C6_1 C7_1 C2_1 121.6(6) . . ?
C6_1 C7_1 H7_1 119.2 . . ?
C2_1 C7_1 H7_1 119.2 . . ?
C2_2 C1_2 H1A_2 109.5 . . ?
C2_2 C1_2 H1B_2 109.5 . . ?
H1A_2 C1_2 H1B_2 109.5 . . ?
C2_2 C1_2 H1C_2 109.5 . . ?
H1A_2 C1_2 H1C_2 109.5 . . ?
H1B_2 C1_2 H1C_2 109.5 . . ?
C7_2 C2_2 C3_2 118.1(8) . . ?
C7_2 C2_2 C1_2 120.2(9) . . ?
C3_2 C2_2 C1_2 121.7(8) . . ?
C4_2 C3_2 C2_2 121.7(9) . . ?
C4_2 C3_2 H3_2 119.2 . . ?
C2_2 C3_2 H3_2 119.2 . . ?
C3_2 C4_2 C5_2 119.7(9) . . ?
C3_2 C4_2 H4_2 120.1 . . ?
C5_2 C4_2 H4_2 120.1 . . ?
C6_2 C5_2 C4_2 119.6(10) . . ?
C6_2 C5_2 H5_2 120.2 . . ?
C4_2 C5_2 H5_2 120.2 . . ?
C5_2 C6_2 C7_2 120.6(10) . . ?
C5_2 C6_2 H6_2 119.7 . . ?
C7_2 C6_2 H6_2 119.7 . . ?
C2_2 C7_2 C6_2 120.2(10) . . ?
C2_2 C7_2 H7_2 119.9 . . ?
C6_2 C7_2 H7_2 119.9 . . ?
C2_3 C1_3 H1A_3 109.5 . . ?
C2_3 C1_3 H1B_3 109.5 . . ?
H1A_3 C1_3 H1B_3 109.5 . . ?
C2_3 C1_3 H1C_3 109.5 . . ?
H1A_3 C1_3 H1C_3 109.5 . . ?
H1B_3 C1_3 H1C_3 109.5 . . ?
C7_3 C2_3 C3_3 118.2(5) . . ?
C7_3 C2_3 C1_3 121.0(6) . . ?
C3_3 C2_3 C1_3 120.8(6) . . ?
C4_3 C3_3 C2_3 121.2(6) . . ?
C4_3 C3_3 H3_3 119.4 . . ?
C2_3 C3_3 H3_3 119.4 . . ?
C5_3 C4_3 C3_3 119.8(9) . . ?
C5_3 C4_3 H4_3 120.1 . . ?
C3_3 C4_3 H4_3 120.1 . . ?
C4_3 C5_3 C6_3 119.5(9) . . ?
C4_3 C5_3 H5_3 120.3 . . ?
C6_3 C5_3 H5_3 120.3 . . ?
C5_3 C6_3 C7_3 120.4(9) . . ?
C5_3 C6_3 H6_3 119.8 . . ?
C7_3 C6_3 H6_3 119.8 . . ?
C2_3 C7_3 C6_3 120.9(8) . . ?
C2_3 C7_3 H7_3 119.6 . . ?
C6_3 C7_3 H7_3 119.6 . . ?
C2_4 C1_4 H1A_4 109.5 . . ?
C2_4 C1_4 H1B_4 109.5 . . ?
H1A_4 C1_4 H1B_4 109.5 . . ?
C2_4 C1_4 H1C_4 109.5 . . ?
H1A_4 C1_4 H1C_4 109.5 . . ?
H1B_4 C1_4 H1C_4 109.5 . . ?
C83 C2_4 C1_4 107.8(3) . . ?
C83 C2_4 C3_4 109.8(4) . . ?
C1_4 C2_4 C3_4 102.8(5) . . ?
C83 C2_4 H2_4 112.0 . . ?
C1_4 C2_4 H2_4 112.0 . . ?
C3_4 C2_4 H2_4 112.0 . . ?
C2_4 C3_4 H3A_4 109.5 . . ?
C2_4 C3_4 H3B_4 109.5 . . ?
H3A_4 C3_4 H3B_4 109.5 . . ?
C2_4 C3_4 H3C_4 109.5 . . ?
H3A_4 C3_4 H3C_4 109.5 . . ?
H3B_4 C3_4 H3C_4 109.5 . . ?
C2_5 C1_5 H1A_5 109.5 . . ?
C2_5 C1_5 H1B_5 109.5 . . ?
H1A_5 C1_5 H1B_5 109.5 . . ?
C2_5 C1_5 H1C_5 109.5 . . ?
H1A_5 C1_5 H1C_5 109.5 . . ?
H1B_5 C1_5 H1C_5 109.5 . . ?
C3_5 C2_5 C1_5 127.5(8) . . ?
C3_5 C2_5 C83 108.2(6) . . ?
C1_5 C2_5 C83 111.6(6) . . ?
C3_5 C2_5 H2_5 101.9 . . ?
C1_5 C2_5 H2_5 101.9 . . ?
C83 C2_5 H2_5 101.9 . . ?
C2_5 C3_5 H3A_5 109.5 . . ?
C2_5 C3_5 H3B_5 109.5 . . ?
H3A_5 C3_5 H3B_5 109.5 . . ?
C2_5 C3_5 H3C_5 109.5 . . ?
H3A_5 C3_5 H3C_5 109.5 . . ?
H3B_5 C3_5 H3C_5 109.5 . . ?

loop_
_geom_bond_atom_site_label_1
_geom_bond_atom_site_label_2
_geom_bond_distance
_geom_bond_site_symmetry_2
_geom_bond_publ_flag
Ge1 N1 1.8527(17) . ?
Ge1 C64 1.992(2) . ?
Ge1 C34 2.010(2) . ?
Ge1 Cl1 2.2436(6) . ?
N2 C18 1.421(3) . ?
N2 B1 1.434(3) . ?
N2 Ge2 1.8715(18) . ?
N3 N4 1.368(2) . ?
N3 B1 1.443(3) . ?
N3 C53 1.488(3) . ?
N4 C32 1.293(3) . ?
O1 C17 1.400(2) . ?
O1 C42 1.405(3) . ?
N1 B1 1.424(3) . ?
N1 C69 1.427(3) . ?
Ge2 C14 1.946(2) . ?
Ge2 C25 1.979(2) . ?
Ge2 C53 1.991(2) . ?
C7 C8 1.394(3) . ?
C7 C51 1.410(3) . ?
C7 C11 1.525(3) . ?
C8 C15 1.394(3) . ?
C8 H8 0.9300 . ?
C9 C43 1.395(3) . ?
C9 C17 1.400(3) . ?
C9 C22 1.512(3) . ?
C10 C33 1.385(3) . ?
C10 C35 1.397(3) . ?
C10 H10 0.9300 . ?
C11 C16 1.530(3) . ?
C11 C70 1.535(3) . ?
C11 H11 0.9800 . ?
C12 C28 1.392(3) . ?
C12 C42 1.401(3) . ?
C12 C22 1.528(3) . ?
C13 C20 1.372(3) . ?
C13 C41 1.377(3) . ?
C13 H13 0.9300 . ?
C14 C19 1.396(3) . ?
C14 C17 1.403(3) . ?
C15 C40 1.389(3) . ?
C15 C47 1.517(3) . ?
C16 H16A 0.9600 . ?
C16 H16B 0.9600 . ?
C16 H16C 0.9600 . ?
C18 C27 1.331(3) . ?
C18 H18 0.9300 . ?
C19 C31 1.388(3) . ?
C19 H19 0.9300 . ?
C20 C81 1.400(3) . ?
C20 H20 0.9300 . ?
C21 C45 1.387(3) . ?
C21 C58 1.392(3) . ?
C21 C56 1.522(3) . ?
C22 C66 1.534(3) . ?
C22 C68 1.539(3) . ?
C23 C76 1.390(3) . ?
C23 C24 1.411(3) . ?
C23 C62 1.521(3) . ?
C24 C38 1.411(3) . ?
C24 C65 1.501(3) . ?
C25 C35 1.417(3) . ?
C25 C37 1.419(3) . ?
C26 C63 1.519(3) . ?
C26 C79 1.530(3) . ?
C26 C71 1.535(3) . ?
C26 H26 0.9800 . ?
C27 C60 1.457(3) . ?
C27 H27 0.9300 . ?
C28 C46 1.380(3) . ?
C28 H28 0.9300 . ?
C29 C61 1.393(4) . ?
C29 C38 1.396(3) . ?
C29 H29 0.9300 . ?
C30 C48 1.328(3) . ?
C30 C32 1.447(3) . ?
C30 H30 0.9300 . ?
C31 C43 1.382(3) . ?
C31 H31 0.9300 . ?
C32 H32 0.9300 . ?
C33 C50 1.382(3) . ?
C33 H33 0.9300 . ?
C34 C81 1.425(3) . ?
C34 C65 1.426(3) . ?
C35 C36 1.504(3) . ?
C36 C39 1.407(3) . ?
C36 C54 1.417(3) . ?
C37 C50 1.398(3) . ?
C37 C51 1.502(3) . ?
C38 C74 1.530(3) . ?
C39 C45 1.400(3) . ?
C39 C55 1.521(3) . ?
C40 C73 1.390(3) . ?
C40 H40 0.9300 . ?
C41 C65 1.393(3) . ?
C41 H41 0.9300 . ?
C42 C64 1.415(3) . ?
C43 H43 0.9300 . ?
C44 C46 1.378(3) . ?
C44 C64 1.399(3) . ?
C44 H44 0.9300 . ?
C45 H45 0.9300 . ?
C46 H46 0.9300 . ?
C47 C75 1.530(4) . ?
C47 C87 1.532(3) . ?
C47 H47 0.9800 . ?
C48 C53 1.492(3) . ?
C48 H48 0.9300 . ?
C49 C73 1.523(3) . ?
C49 C82 1.528(3) . ?
C49 C92 1.531(3) . ?
C49 H49 0.9800 . ?
C50 H50 0.9300 . ?
C51 C73 1.415(3) . ?
C52 C63 1.408(3) . ?
C52 C78 1.412(3) . ?
C52 C81 1.507(3) . ?
C53 H2 1.00(3) . ?
C54 C58 1.390(3) . ?
C54 C72 1.526(3) . ?
C55 C85 1.529(3) . ?
C55 C77 1.535(3) . ?
C55 H55 0.9800 . ?
C56 C86 1.517(4) . ?
C56 C98 1.523(4) . ?
C56 H56 0.9800 . ?
C57 C84 1.529(4) . ?
C57 H57A 0.9600 . ?
C57 H57B 0.9600 . ?
C57 H57C 0.9600 . ?
C58 H58 0.9300 . ?
C59 C62 1.530(3) . ?
C59 H59A 0.9600 . ?
C59 H59B 0.9600 . ?
C59 H59C 0.9600 . ?
C60 C69 1.329(3) . ?
C60 H60 0.9300 . ?
C61 C76 1.378(4) . ?
C61 C84 1.521(3) . ?
C62 C88 1.536(3) . ?
C62 H62 0.9800 . ?
C63 C67 1.399(3) . ?
C66 H66A 0.9600 . ?
C66 H66B 0.9600 . ?
C66 H66C 0.9600 . ?
C67 C83 1.389(4) . ?
C67 H67 0.9300 . ?
C68 H68A 0.9600 . ?
C68 H68B 0.9600 . ?
C68 H68C 0.9600 . ?
C69 H69 0.9300 . ?
C70 H70A 0.9600 . ?
C70 H70B 0.9600 . ?
C70 H70C 0.9600 . ?
C71 H71A 0.9600 . ?
C71 H71B 0.9600 . ?
C71 H71C 0.9600 . ?
C72 C91 1.525(3) . ?
C72 C97 1.532(4) . ?
C72 H72 0.9800 . ?
C74 C80 1.523(3) . ?
C74 C90 1.532(4) . ?
C74 H74 0.9800 . ?
C75 H75A 0.9600 . ?
C75 H75B 0.9600 . ?
C75 H75C 0.9600 . ?
C76 H76 0.9300 . ?
C77 H77A 0.9600 . ?
C77 H77B 0.9600 . ?
C77 H77C 0.9600 . ?
C78 C89 1.390(3) . ?
C78 C96 1.524(3) . ?
C79 H79A 0.9600 . ?
C79 H79B 0.9600 . ?
C79 H79C 0.9600 . ?
C80 H80A 0.9600 . ?
C80 H80B 0.9600 . ?
C80 H80C 0.9600 . ?
C82 H82A 0.9600 . ?
C82 H82B 0.9600 . ?
C82 H82C 0.9600 . ?
C83 C89 1.379(4) . ?
C83 C2_4 1.534(5) . ?
C83 C2_5 1.559(9) . ?
C84 C95 1.504(4) . ?
C84 H84 0.9800 . ?
C85 H85A 0.9600 . ?
C85 H85B 0.9600 . ?
C85 H85C 0.9600 . ?
C86 H86A 0.9600 . ?
C86 H86B 0.9600 . ?
C86 H86C 0.9600 . ?
C87 H87A 0.9600 . ?
C87 H87B 0.9600 . ?
C87 H87C 0.9600 . ?
C88 H88A 0.9600 . ?
C88 H88B 0.9600 . ?
C88 H88C 0.9600 . ?
C89 H89 0.9300 . ?
C90 H90A 0.9600 . ?
C90 H90B 0.9600 . ?
C90 H90C 0.9600 . ?
C91 H91A 0.9600 . ?
C91 H91B 0.9600 . ?
C91 H91C 0.9600 . ?
C92 H92A 0.9600 . ?
C92 H92B 0.9600 . ?
C92 H92C 0.9600 . ?
C94 C96 1.530(4) . ?
C94 H94A 0.9600 . ?
C94 H94B 0.9600 . ?
C94 H94C 0.9600 . ?
C95 H95A 0.9600 . ?
C95 H95B 0.9600 . ?
C95 H95C 0.9600 . ?
C96 C99 1.535(4) . ?
C96 H96 0.9800 . ?
C97 H97A 0.9600 . ?
C97 H97B 0.9600 . ?
C97 H97C 0.9600 . ?
C98 H98A 0.9600 . ?
C98 H98B 0.9600 . ?
C98 H98C 0.9600 . ?
C99 H99A 0.9600 . ?
C99 H99B 0.9600 . ?
C99 H99C 0.9600 . ?
C1_1 C2_1 1.504(7) . ?
C1_1 H1A_1 0.9600 . ?
C1_1 H1B_1 0.9600 . ?
C1_1 H1C_1 0.9600 . ?
C2_1 C3_1 1.383(7) . ?
C2_1 C7_1 1.389(8) . ?
C3_1 C4_1 1.379(7) . ?
C3_1 H3_1 0.9300 . ?
C4_1 C5_1 1.378(8) . ?
C4_1 H4_1 0.9300 . ?
C5_1 C6_1 1.382(7) . ?
C5_1 H5_1 0.9300 . ?
C6_1 C7_1 1.375(7) . ?
C6_1 H6_1 0.9300 . ?
C7_1 H7_1 0.9300 . ?
C1_2 C2_2 1.501(10) . ?
C1_2 H1A_2 0.9600 . ?
C1_2 H1B_2 0.9600 . ?
C1_2 H1C_2 0.9600 . ?
C2_2 C7_2 1.383(11) . ?
C2_2 C3_2 1.383(10) . ?
C3_2 C4_2 1.374(10) . ?
C3_2 H3_2 0.9300 . ?
C4_2 C5_2 1.375(11) . ?
C4_2 H4_2 0.9300 . ?
C5_2 C6_2 1.371(10) . ?
C5_2 H5_2 0.9300 . ?
C6_2 C7_2 1.389(10) . ?
C6_2 H6_2 0.9300 . ?
C7_2 H7_2 0.9300 . ?
C1_3 C2_3 1.512(7) . ?
C1_3 H1A_3 0.9600 . ?
C1_3 H1B_3 0.9600 . ?
C1_3 H1C_3 0.9600 . ?
C2_3 C7_3 1.378(9) . ?
C2_3 C3_3 1.386(8) . ?
C3_3 C4_3 1.385(9) . ?
C3_3 H3_3 0.9300 . ?
C4_3 C5_3 1.375(9) . ?
C4_3 H4_3 0.9300 . ?
C5_3 C6_3 1.379(8) . ?
C5_3 H5_3 0.9300 . ?
C6_3 C7_3 1.380(8) . ?
C6_3 H6_3 0.9300 . ?
C7_3 H7_3 0.9300 . ?
C1_4 C2_4 1.553(6) . ?
C1_4 H1A_4 0.9600 . ?
C1_4 H1B_4 0.9600 . ?
C1_4 H1C_4 0.9600 . ?
C2_4 C3_4 1.558(6) . ?
C2_4 H2_4 0.9800 . ?
C3_4 H3A_4 0.9600 . ?
C3_4 H3B_4 0.9600 . ?
C3_4 H3C_4 0.9600 . ?
C1_5 C2_5 1.491(9) . ?
C1_5 H1A_5 0.9600 . ?
C1_5 H1B_5 0.9600 . ?
C1_5 H1C_5 0.9600 . ?
C2_5 C3_5 1.469(9) . ?
C2_5 H2_5 0.9800 . ?
C3_5 H3A_5 0.9600 . ?
C3_5 H3B_5 0.9600 . ?
C3_5 H3C_5 0.9600 . ?
